data_7236990
loop_
_publ_author_name
'Wei, Fengxia'
'Brivio, Federico'
'Wu, Yue'
'Sun, Shijing'
'Bristowe, Paul D.'
'Cheetham, Anthony K.'

_publ_section_title
;
 Synthesis, crystal structure, magnetic and electronic properties of the
 caesium-based transition metal halide Cs3Fe2Br9
;
_journal_issue 14
_journal_name_full 'Journal of Materials Chemistry C'
_journal_page_first 3573
_journal_paper_doi 10.1039/C7TC04798C
_journal_volume 6
_journal_year 2018
_chemical_formula_moiety '0.25(Br16 Cs4 Fe4)'
_chemical_formula_sum 'Br4 Cs Fe'
_chemical_formula_weight 508.40
_space_group_crystal_system orthorhombic
_space_group_IT_number 62
_space_group_name_Hall '-P 2ac 2n'
_space_group_name_H-M_alt 'P n m a'
_atom_sites_solution_primary dual
_audit_creation_date 2017-06-01
_audit_creation_method
;
Olex2 1.2
(compiled 2017.03.28 svn.r3405 for OlexSys, GUI svn.r5337)
;
_audit_update_record
;
2017-09-16 deposited with the CCDC.
2017-11-13 downloaded from the CCDC.
;
_cell_angle_alpha 90
_cell_angle_beta 90
_cell_angle_gamma 90
_cell_formula_units_Z 4
_cell_length_a 12.0861(5)
_cell_length_b 7.4271(3)
_cell_length_c 9.8187(4)
_cell_measurement_reflns_used 746
_cell_measurement_temperature 299.0(6)
_cell_measurement_theta_max 24.5490
_cell_measurement_theta_min 3.4340
_cell_volume 881.37(6)
_computing_cell_refinement
;
CrysAlisPro, Agilent Technologies,
Version 1.171.37.34i (release 04-08-2014 CrysAlis171 .NET)
(compiled Aug  4 2014,14:34:23)
;
_computing_data_collection
;
CrysAlisPro, Agilent Technologies,
Version 1.171.37.34i (release 04-08-2014 CrysAlis171 .NET)
(compiled Aug  4 2014,14:34:23)
;
_computing_data_reduction
;
CrysAlisPro, Agilent Technologies,
Version 1.171.37.34i (release 04-08-2014 CrysAlis171 .NET)
(compiled Aug  4 2014,14:34:23)
;
_computing_molecular_graphics 'Olex2 (Dolomanov et al., 2009)'
_computing_publication_material 'Olex2 (Dolomanov et al., 2009)'
_computing_structure_refinement 'ShelXL (Sheldrick, 2015)'
_computing_structure_solution 'ShelXT (Sheldrick, 2015)'
_diffrn_ambient_environment air
_diffrn_ambient_temperature 299.0(6)
_diffrn_detector 'CCD plate'
_diffrn_detector_area_resol_mean 16.1183
_diffrn_detector_type Eos
_diffrn_measured_fraction_theta_full 1.000
_diffrn_measured_fraction_theta_max 0.897
_diffrn_measurement_details
;
#__ type_ start__ end____ width___ exp.time_
  1 omega -100.00  -60.00   1.0000   41.9750
omega____ theta____ kappa____ phi______ frames
    -      -27.2013 -178.0000 -180.0000 40

#__ type_ start__ end____ width___ exp.time_
  2 omega -101.00   23.00   1.0000   41.9750
omega____ theta____ kappa____ phi______ frames
    -      -27.2013  -19.0000   90.0000 124
;
_diffrn_measurement_device 'four-circle diffractometer'
_diffrn_measurement_device_type 'Xcalibur, Eos, Gemini ultra'
_diffrn_measurement_method '\w scans'
_diffrn_orient_matrix_UB_11 0.0483227000
_diffrn_orient_matrix_UB_12 -0.0001001000
_diffrn_orient_matrix_UB_13 -0.0409648000
_diffrn_orient_matrix_UB_21 0.0126212000
_diffrn_orient_matrix_UB_22 -0.0883186000
_diffrn_orient_matrix_UB_23 0.0226441000
_diffrn_orient_matrix_UB_31 -0.0307973000
_diffrn_orient_matrix_UB_32 -0.0364220000
_diffrn_orient_matrix_UB_33 -0.0550105000
_diffrn_radiation_monochromator graphite
_diffrn_radiation_probe x-ray
_diffrn_radiation_type MoK\a
_diffrn_radiation_wavelength 0.71073
_diffrn_reflns_av_R_equivalents 0.0213
_diffrn_reflns_av_unetI/netI 0.0289
_diffrn_reflns_Laue_measured_fraction_full 1.000
_diffrn_reflns_Laue_measured_fraction_max 0.897
_diffrn_reflns_limit_h_max 15
_diffrn_reflns_limit_h_min -12
_diffrn_reflns_limit_k_max 9
_diffrn_reflns_limit_k_min -6
_diffrn_reflns_limit_l_max 4
_diffrn_reflns_limit_l_min -13
_diffrn_reflns_number 2107
_diffrn_reflns_point_group_measured_fraction_full 1.000
_diffrn_reflns_point_group_measured_fraction_max 0.897
_diffrn_reflns_theta_full 25.242
_diffrn_reflns_theta_max 28.225
_diffrn_reflns_theta_min 2.673
_diffrn_source 'Enhance (Mo) X-ray Source'
_exptl_absorpt_coefficient_mu 23.813
_exptl_absorpt_correction_T_max 0.152
_exptl_absorpt_correction_T_min 0.016
_exptl_absorpt_correction_type analytical
_exptl_absorpt_process_details
;
CrysAlisPro, Agilent Technologies,
Version 1.171.37.34i (release 04-08-2014 CrysAlis171 .NET)
(compiled Aug  4 2014,14:34:23)
Analytical numeric absorption correction using a multifaceted crystal
			model based on expressions derived by R.C. Clark & J.S. Reid.
(Clark, R. C. & Reid, J. S. (1995). Acta Cryst. A51, 887-897)
Empirical absorption correction using spherical harmonics,
 implemented in SCALE3 ABSPACK scaling algorithm.
;
_exptl_crystal_colour 'reddish brown'
_exptl_crystal_colour_modifier reddish
_exptl_crystal_colour_primary brown
_exptl_crystal_density_diffrn 3.831
_exptl_crystal_description needle
_exptl_crystal_F_000 884
_exptl_crystal_size_max 0.2942
_exptl_crystal_size_mid 0.1158
_exptl_crystal_size_min 0.0905
_refine_diff_density_max 2.232
_refine_diff_density_min -1.960
_refine_diff_density_rms 0.273
_refine_ls_extinction_coef 0.0017(10)
_refine_ls_extinction_expression Fc^*^=kFc[1+0.001xFc^2^\l^3^/sin(2\q)]^-1/4^
_refine_ls_extinction_method 'SHELXL-2014/7 (Sheldrick 2014'
_refine_ls_goodness_of_fit_ref 1.080
_refine_ls_hydrogen_treatment undef
_refine_ls_matrix_type full
_refine_ls_number_parameters 35
_refine_ls_number_reflns 1049
_refine_ls_number_restraints 0
_refine_ls_restrained_S_all 1.080
_refine_ls_R_factor_all 0.0933
_refine_ls_R_factor_gt 0.0679
_refine_ls_shift/su_max 0.000
_refine_ls_shift/su_mean 0.000
_refine_ls_structure_factor_coef Fsqd
_refine_ls_weighting_details 'w=1/[\s^2^(Fo^2^)+(0.1142P)^2^+8.8431P] where P=(Fo^2^+2Fc^2^)/3'
_refine_ls_weighting_scheme calc
_refine_ls_wR_factor_gt 0.2006
_refine_ls_wR_factor_ref 0.2255
_reflns_Friedel_coverage 0.000
_reflns_number_gt 712
_reflns_number_total 1049
_reflns_threshold_expression 'I > 2\s(I)'
_cod_data_source_file c7tc04798c2.cif
_cod_data_source_block fw120_brown_abs
_cod_database_code 7236990
_shelx_shelxl_version_number 2014/7
_chemical_oxdiff_formula 'Cs Fe Br4'
_shelx_space_group_comment
;
The symmetry employed for this shelxl refinement is uniquely defined
by the following loop, which should always be used as a source of
symmetry information in preference to the above space-group names.
They are only intended as comments.
;
_reflns_odcompleteness_completeness 100.00
_reflns_odcompleteness_iscentric 1
_reflns_odcompleteness_theta 26.32
_olex2_refinement_description
;
;
_olex2_submission_special_instructions 'No special instructions were received'

loop_
_space_group_symop_operation_xyz
'x, y, z'
'-x+1/2, -y, z+1/2'
'-x, y+1/2, -z'
'x+1/2, -y+1/2, -z+1/2'
'-x, -y, -z'
'x-1/2, y, -z-1/2'
'x, -y-1/2, z'
'-x-1/2, y-1/2, z-1/2'

loop_
_atom_site_label
_atom_site_type_symbol
_atom_site_fract_x
_atom_site_fract_y
_atom_site_fract_z
_atom_site_U_iso_or_equiv
_atom_site_adp_type
_atom_site_occupancy
_atom_site_site_symmetry_order
_atom_site_calc_flag
_atom_site_refinement_flags_posn
_atom_site_refinement_flags_adp
_atom_site_refinement_flags_occupancy
Cs01 Cs 0.18016(11) 0.2500 0.32913(16) 0.0786(7) Uani 1 2 d S T P
Fe02 Fe 0.5704(2) 0.2500 0.6944(2) 0.0472(7) Uani 1 2 d S T P
Br03 Br 0.58241(16) 0.4978(2) 0.83379(19) 0.0834(7) Uani 1 1 d . . .
Br04 Br 0.7227(3) 0.2500 0.5529(3) 0.1125(13) Uani 1 2 d S T P
Br05 Br 0.4032(4) 0.2500 0.5838(5) 0.1547(19) Uani 1 2 d S T P

loop_
_atom_site_aniso_label
_atom_site_aniso_U_11
_atom_site_aniso_U_22
_atom_site_aniso_U_33
_atom_site_aniso_U_23
_atom_site_aniso_U_13
_atom_site_aniso_U_12
Cs01 0.0517(8) 0.0995(12) 0.0848(11) 0.000 0.0092(6) 0.000
Fe02 0.0496(14) 0.0468(13) 0.0451(13) 0.000 -0.0004(10) 0.000
Br03 0.0849(12) 0.0678(11) 0.0974(13) -0.0231(9) 0.0114(9) -0.0019(9)
Br04 0.140(3) 0.104(2) 0.094(2) 0.000 0.068(2) 0.000
Br05 0.119(3) 0.166(4) 0.179(4) 0.000 -0.098(3) 0.000

loop_
_atom_type_symbol
_atom_type_description
_atom_type_scat_dispersion_real
_atom_type_scat_dispersion_imag
_atom_type_scat_source
Br Br -0.2901 2.4595 'International Tables Vol C Tables 4.2.6.8 and 6.1.1.4'
Cs Cs -0.3680 2.1192 'International Tables Vol C Tables 4.2.6.8 and 6.1.1.4'
Fe Fe 0.3463 0.8444 'International Tables Vol C Tables 4.2.6.8 and 6.1.1.4'

loop_
_exptl_crystal_face_index_h
_exptl_crystal_face_index_k
_exptl_crystal_face_index_l
_exptl_crystal_face_perp_dist
_exptl_oxdiff_crystal_face_indexfrac_h
_exptl_oxdiff_crystal_face_indexfrac_k
_exptl_oxdiff_crystal_face_indexfrac_l
_exptl_oxdiff_crystal_face_x
_exptl_oxdiff_crystal_face_y
_exptl_oxdiff_crystal_face_z
1 0 1 0.0689 0.9994 -0.0001 1.0005 0.0073 0.0353 -0.0858
-1 0 -1 0.0469 -0.9994 0.0001 -1.0005 -0.0073 -0.0353 0.0858
-3 -5 -4 0.0720 -2.9981 -4.9998 -4.0017 0.0196 0.3131 0.4946
0 5 2 0.1393 -0.0005 4.9999 2.0004 -0.0825 -0.3963 -0.2921
-5 0 4 0.0422 -5.0000 0.0001 3.9995 -0.4055 0.0275 -0.0660
5 0 -4 0.0482 5.0000 -0.0001 -3.9995 0.4055 -0.0275 0.0660
-5 -1 1 0.0521 -4.9991 -0.9998 0.9988 -0.2824 0.0478 0.1354
-3 5 -3 0.1312 -2.9981 5.0002 -3.0017 -0.0224 -0.5474 0.0753

loop_
_geom_angle_atom_site_label_1
_geom_angle_atom_site_label_2
_geom_angle_atom_site_label_3
_geom_angle
_geom_angle_site_symmetry_1
_geom_angle_site_symmetry_3
Br03 Cs01 Br03 61.10(6) 8_655 2_564
Br03 Cs01 Br03 155.56(5) 2_564 3_646
Br03 Cs01 Br03 88.22(4) 8_655 6_557
Br03 Cs01 Br03 143.96(6) 3_646 6_557
Br03 Cs01 Br03 59.39(5) 5_666 3_646
Br03 Cs01 Br03 55.28(5) 6_557 4_456
Br03 Cs01 Br03 155.56(5) 8_655 5_666
Br03 Cs01 Br03 110.43(3) 5_666 6_557
Br03 Cs01 Br03 88.22(4) 2_564 4_456
Br03 Cs01 Br03 143.96(6) 5_666 4_456
Br03 Cs01 Br03 114.01(4) 2_564 5_666
Br03 Cs01 Br03 110.43(3) 3_646 4_456
Br03 Cs01 Br03 59.83(5) 2_564 6_557
Br03 Cs01 Br03 114.01(4) 8_655 3_646
Br03 Cs01 Br03 59.83(5) 8_655 4_456
Br03 Cs01 Br04 135.22(6) 8_655 5_666
Br03 Cs01 Br04 58.53(5) 5_666 6_556
Br03 Cs01 Br04 58.53(5) 3_646 6_556
Br03 Cs01 Br04 110.73(6) 3_646 5_666
Br03 Cs01 Br04 54.85(4) 4_456 5_656
Br03 Cs01 Br04 56.54(4) 3_646 5_656
Br03 Cs01 Br04 97.42(6) 8_655 6_556
Br03 Cs01 Br04 77.34(6) 2_564 5_666
Br03 Cs01 Br04 105.79(5) 6_557 5_656
Br03 Cs01 Br04 97.42(6) 2_564 6_556
Br03 Cs01 Br04 54.85(4) 6_557 5_666
Br03 Cs01 Br04 56.54(4) 5_666 5_666
Br03 Cs01 Br04 77.34(6) 8_655 5_656
Br03 Cs01 Br04 135.22(6) 2_564 5_656
Br03 Cs01 Br04 110.73(6) 5_666 5_656
Br03 Cs01 Br04 105.79(5) 4_456 5_666
Br04 Cs01 Br03 150.12(4) 6_556 4_456
Br04 Cs01 Br03 150.12(4) 6_556 6_557
Br04 Cs01 Br04 132.10(11) 5_666 5_656
Br04 Cs01 Br04 104.08(5) 6_556 5_656
Br04 Cs01 Br04 104.08(5) 6_556 5_666
Br05 Cs01 Br03 74.41(9) . 3_646
Br05 Cs01 Br03 69.57(9) . 6_557
Br05 Cs01 Br03 128.53(8) . 8_655
Br05 Cs01 Br03 69.57(9) . 4_456
Br05 Cs01 Br03 74.41(9) . 5_666
Br05 Cs01 Br03 128.53(8) . 2_564
Br05 Cs01 Br04 66.06(6) . 5_656
Br05 Cs01 Br04 66.06(6) . 5_666
Br05 Cs01 Br04 125.05(11) . 6_556
Br03 Fe02 Br03 106.41(14) 7_565 .
Br03 Fe02 Br04 107.96(10) 7_565 .
Br03 Fe02 Br04 107.96(10) . .
Br05 Fe02 Br03 109.74(11) . .
Br05 Fe02 Br03 109.74(12) . 7_565
Br05 Fe02 Br04 114.7(2) . .
Cs01 Br03 Cs01 120.17(5) 2_565 6_657
Cs01 Br03 Cs01 110.90(5) 5_666 6_657
Cs01 Br03 Cs01 113.35(5) 2_565 5_666
Fe02 Br03 Cs01 101.11(8) . 5_666
Fe02 Br03 Cs01 110.19(9) . 2_565
Fe02 Br03 Cs01 98.30(7) . 6_657
Cs01 Br04 Cs01 132.10(11) 5_666 5_656
Cs01 Br04 Cs01 108.76(4) 6_656 5_656
Cs01 Br04 Cs01 108.76(4) 6_656 5_666
Fe02 Br04 Cs01 93.38(5) . 5_656
Fe02 Br04 Cs01 93.38(5) . 5_666
Fe02 Br04 Cs01 119.25(16) . 6_656
Fe02 Br05 Cs01 165.4(2) . .

loop_
_geom_bond_atom_site_label_1
_geom_bond_atom_site_label_2
_geom_bond_distance
_geom_bond_site_symmetry_2
Cs01 Br03 3.685(2) 8_655
Cs01 Br03 3.782(2) 5_666
Cs01 Br03 3.967(2) 4_456
Cs01 Br03 3.782(2) 3_646
Cs01 Br03 3.685(2) 2_564
Cs01 Br03 3.967(2) 6_557
Cs01 Br04 3.786(3) 6_556
Cs01 Br04 4.0635(18) 5_666
Cs01 Br04 4.0635(18) 5_656
Cs01 Br05 3.677(3) .
Fe02 Br03 2.298(2) 7_565
Fe02 Br03 2.298(2) .
Fe02 Br04 2.306(4) .
Fe02 Br05 2.294(4) .
Br03 Cs01 3.967(2) 6_657
Br03 Cs01 3.782(2) 5_666
Br03 Cs01 3.685(2) 2_565
Br04 Cs01 3.786(3) 6_656
Br04 Cs01 4.0635(18) 5_656
Br04 Cs01 4.0635(18) 5_666
